data_2235967
loop_
_publ_author_name
'Wang, Yu-Hong'
'Zhong, Qin'
'Song, Rui-Feng'

_publ_section_title
;
 Diiodido[methyl 2-(quinolin-8-yloxy)acetate-\k<i>N</i>]mercury(II)
;
_journal_coeditor_code RZ2782
_journal_issue 8
_journal_name_full 'Acta Crystallographica Section E'
_journal_page_first m1057
_journal_paper_doi 10.1107/S1600536812031017
_journal_volume 68
_journal_year 2012
_chemical_formula_iupac '[Hg I2 (C12 H11 N O3)]'
_chemical_formula_moiety 'C12 H11 Hg I2 N O3'
_chemical_formula_sum 'C12 H11 Hg I2 N O3'
_chemical_formula_weight 671.61
_chemical_name_systematic
;
Diiodido[methyl 2-(quinolin-8-yloxy)acetate-\k<i>N</i>]mercury(II)
;
_space_group_IT_number 2
_symmetry_cell_setting triclinic
_symmetry_space_group_name_Hall '-P 1'
_symmetry_space_group_name_H-M 'P -1'
_atom_sites_solution_hydrogens geom
_atom_sites_solution_primary direct
_atom_sites_solution_secondary difmap
_audit_creation_method SHELXL-97
_cell_angle_alpha 72.203(18)
_cell_angle_beta 74.40(2)
_cell_angle_gamma 68.644(19)
_cell_formula_units_Z 2
_cell_length_a 7.5889(5)
_cell_length_b 10.3670(7)
_cell_length_c 11.4241(11)
_cell_measurement_reflns_used 3945
_cell_measurement_temperature 223(2)
_cell_measurement_theta_max 27.5
_cell_measurement_theta_min 3.0
_cell_volume 784.32(16)
_computing_cell_refinement 'CrystalClear (Rigaku, 2001)'
_computing_data_collection 'CrystalClear (Rigaku, 2001)'
_computing_data_reduction 'CrystalStructure (Rigaku, 2004)'
_computing_molecular_graphics 'SHELXTL (Sheldrick, 2008)'
_computing_publication_material 'SHELXTL (Sheldrick, 2008)'
_computing_structure_refinement 'SHELXL97 (Sheldrick, 2008)'
_computing_structure_solution 'SHELXS97 (Sheldrick, 2008)'
_diffrn_ambient_temperature 223(2)
_diffrn_detector_area_resol_mean 14.63
_diffrn_measured_fraction_theta_full 0.995
_diffrn_measured_fraction_theta_max 0.995
_diffrn_measurement_device_type 'Rigaku Saturn'
_diffrn_measurement_method \w
_diffrn_radiation_monochromator graphite
_diffrn_radiation_source 'fine-focus sealed tube'
_diffrn_radiation_type MoK\a
_diffrn_radiation_wavelength 0.71075
_diffrn_reflns_av_R_equivalents 0.0747
_diffrn_reflns_av_sigmaI/netI 0.1082
_diffrn_reflns_limit_h_max 9
_diffrn_reflns_limit_h_min -9
_diffrn_reflns_limit_k_max 12
_diffrn_reflns_limit_k_min -11
_diffrn_reflns_limit_l_max 11
_diffrn_reflns_limit_l_min -13
_diffrn_reflns_number 6692
_diffrn_reflns_theta_full 25.50
_diffrn_reflns_theta_max 25.50
_diffrn_reflns_theta_min 3.02
_exptl_absorpt_coefficient_mu 13.750
_exptl_absorpt_correction_T_max 0.191
_exptl_absorpt_correction_T_min 0.095
_exptl_absorpt_correction_type multi-scan
_exptl_absorpt_process_details '(<i>REQAB</i>; Jacobson, 1998)'
_exptl_crystal_colour colourless
_exptl_crystal_density_diffrn 2.844
_exptl_crystal_density_method 'not measured'
_exptl_crystal_description block
_exptl_crystal_F_000 600
_exptl_crystal_size_max 0.30
_exptl_crystal_size_mid 0.15
_exptl_crystal_size_min 0.12
_refine_diff_density_max 1.741
_refine_diff_density_min -2.019
_refine_ls_extinction_coef 0.0122(6)
_refine_ls_extinction_expression Fc^*^=kFc[1+0.001xFc^2^\l^3^/sin(2\q)]^-1/4^
_refine_ls_extinction_method 'SHELXL97 (Sheldrick, 2008)'
_refine_ls_goodness_of_fit_ref 1.079
_refine_ls_hydrogen_treatment constr
_refine_ls_matrix_type full
_refine_ls_number_parameters 127
_refine_ls_number_reflns 2912
_refine_ls_number_restraints 0
_refine_ls_restrained_S_all 1.079
_refine_ls_R_factor_all 0.0541
_refine_ls_R_factor_gt 0.0450
_refine_ls_shift/su_max 0.000
_refine_ls_shift/su_mean 0.000
_refine_ls_structure_factor_coef Fsqd
_refine_ls_weighting_details 'calc w=1/[\s^2^(Fo^2^)+(0.0218P)^2^+0.0000P] where P=(Fo^2^+2Fc^2^)/3'
_refine_ls_weighting_scheme calc
_refine_ls_wR_factor_gt 0.0952
_refine_ls_wR_factor_ref 0.1041
_reflns_number_gt 2068
_reflns_number_total 2912
_reflns_threshold_expression I>2\s(I)
_cod_data_source_file rz2782.cif
_cod_data_source_block I
_cod_original_cell_volume 784.33(15)
_cod_database_code 2235967
_cod_database_fobs_code 2235967

loop_
_symmetry_equiv_pos_as_xyz
'x, y, z'
'-x, -y, -z'

loop_
_atom_site_type_symbol
_atom_site_label
_atom_site_fract_x
_atom_site_fract_y
_atom_site_fract_z
_atom_site_U_iso_or_equiv
_atom_site_adp_type
_atom_site_calc_flag
_atom_site_refinement_flags
_atom_site_occupancy
_atom_site_symmetry_multiplicity
Hg Hg1 0.51208(7) 0.82132(6) 0.69012(5) 0.0363(2) Uani d . 1 1
I I1 0.20950(11) 0.98926(10) 0.59179(9) 0.0367(3) Uani d . 1 1
I I2 0.79754(12) 0.77753(11) 0.80042(9) 0.0407(3) Uani d . 1 1
O O1 0.4074(12) 0.5817(10) 0.8269(8) 0.036(2) Uani d . 1 1
O O2 0.2395(13) 0.8117(11) 0.9230(9) 0.044(3) Uani d . 1 1
O O3 0.0431(12) 0.7026(11) 1.0766(9) 0.044(3) Uani d . 1 1
N N1 0.6241(13) 0.6124(11) 0.5978(11) 0.032(3) Uani d . 1 1
C C1 0.7266(17) 0.6246(15) 0.4837(13) 0.0351(11) Uani d . 1 1
H H1 0.7388 0.7148 0.4404 0.042 Uiso calc R 1 1
C C2 0.8204(17) 0.5104(14) 0.4210(13) 0.0351(11) Uani d . 1 1
H H2 0.8916 0.5259 0.3396 0.042 Uiso calc R 1 1
C C3 0.8046(17) 0.3814(15) 0.4808(13) 0.0351(11) Uani d . 1 1
H H3 0.8640 0.3053 0.4409 0.042 Uiso calc R 1 1
C C4 0.6940(18) 0.3573(15) 0.6095(13) 0.0351(11) Uani d . 1 1
C C5 0.6720(17) 0.2266(15) 0.6712(13) 0.0351(11) Uani d . 1 1
H H5 0.7304 0.1489 0.6334 0.042 Uiso calc R 1 1
C C6 0.5686(17) 0.2116(15) 0.7835(13) 0.0351(11) Uani d . 1 1
H H6 0.5565 0.1212 0.8261 0.042 Uiso calc R 1 1
C C7 0.4726(17) 0.3280(14) 0.8446(13) 0.0351(11) Uani d . 1 1
H H7 0.3990 0.3159 0.9255 0.042 Uiso calc R 1 1
C C8 0.4950(18) 0.4584(15) 0.7775(13) 0.0351(11) Uani d . 1 1
C C9 0.6036(18) 0.4816(15) 0.6632(13) 0.0351(11) Uani d . 1 1
C C10 0.2660(17) 0.5716(16) 0.9448(14) 0.041(4) Uani d . 1 1
H H10A 0.1636 0.5416 0.9346 0.050 Uiso calc R 1 1
H H10B 0.3295 0.5001 1.0119 0.050 Uiso calc R 1 1
C C11 0.1829(19) 0.7104(17) 0.9780(15) 0.040(4) Uani d . 1 1
C C12 -0.052(2) 0.8306(17) 1.1242(14) 0.056(5) Uani d . 1 1
H H12A 0.0373 0.8482 1.1598 0.083 Uiso calc R 1 1
H H12B -0.1621 0.8181 1.1881 0.083 Uiso calc R 1 1
H H12C -0.0946 0.9109 1.0565 0.083 Uiso calc R 1 1

loop_
_atom_site_aniso_label
_atom_site_aniso_U_11
_atom_site_aniso_U_22
_atom_site_aniso_U_33
_atom_site_aniso_U_12
_atom_site_aniso_U_13
_atom_site_aniso_U_23
Hg1 0.0374(3) 0.0355(4) 0.0358(4) -0.0110(2) -0.0080(2) -0.0067(3)
I1 0.0336(5) 0.0352(6) 0.0399(6) -0.0105(4) -0.0073(4) -0.0065(5)
I2 0.0408(5) 0.0497(7) 0.0322(6) -0.0198(4) -0.0088(4) -0.0011(5)
O1 0.045(5) 0.034(6) 0.026(6) -0.013(4) 0.013(4) -0.018(5)
O2 0.052(6) 0.045(7) 0.036(7) -0.019(5) 0.012(5) -0.019(6)
O3 0.046(5) 0.055(7) 0.028(6) -0.022(5) 0.017(4) -0.017(6)
N1 0.030(6) 0.018(6) 0.050(8) -0.005(5) -0.011(5) -0.010(6)
C1 0.038(2) 0.032(3) 0.032(3) -0.011(2) -0.0028(19) -0.005(2)
C2 0.038(2) 0.032(3) 0.032(3) -0.011(2) -0.0028(19) -0.005(2)
C3 0.038(2) 0.032(3) 0.032(3) -0.011(2) -0.0028(19) -0.005(2)
C4 0.038(2) 0.032(3) 0.032(3) -0.011(2) -0.0028(19) -0.005(2)
C5 0.038(2) 0.032(3) 0.032(3) -0.011(2) -0.0028(19) -0.005(2)
C6 0.038(2) 0.032(3) 0.032(3) -0.011(2) -0.0028(19) -0.005(2)
C7 0.038(2) 0.032(3) 0.032(3) -0.011(2) -0.0028(19) -0.005(2)
C8 0.038(2) 0.032(3) 0.032(3) -0.011(2) -0.0028(19) -0.005(2)
C9 0.038(2) 0.032(3) 0.032(3) -0.011(2) -0.0028(19) -0.005(2)
C10 0.033(7) 0.053(10) 0.033(9) -0.024(7) -0.010(6) 0.014(8)
C11 0.041(8) 0.038(9) 0.040(10) -0.018(7) -0.016(7) 0.007(8)
C12 0.068(10) 0.064(12) 0.029(10) -0.024(9) 0.029(8) -0.030(9)

loop_
_atom_type_symbol
_atom_type_description
_atom_type_scat_dispersion_real
_atom_type_scat_dispersion_imag
_atom_type_scat_source
C C 0.0033 0.0016 'International Tables Vol C Tables 4.2.6.8 and 6.1.1.4'
H H 0.0000 0.0000 'International Tables Vol C Tables 4.2.6.8 and 6.1.1.4'
N N 0.0061 0.0033 'International Tables Vol C Tables 4.2.6.8 and 6.1.1.4'
O O 0.0106 0.0060 'International Tables Vol C Tables 4.2.6.8 and 6.1.1.4'
Hg Hg -2.3894 9.2266 'International Tables Vol C Tables 4.2.6.8 and 6.1.1.4'
I I -0.4742 1.8119 'International Tables Vol C Tables 4.2.6.8 and 6.1.1.4'

loop_
_geom_angle_atom_site_label_1
_geom_angle_atom_site_label_2
_geom_angle_atom_site_label_3
_geom_angle
N1 Hg1 I1 104.4(2)
N1 Hg1 I2 102.2(2)
I1 Hg1 I2 151.47(4)
C8 O1 C10 117.4(10)
C11 O3 C12 116.1(11)
C1 N1 C9 118.9(10)
C1 N1 Hg1 117.2(9)
C9 N1 Hg1 123.5(9)
N1 C1 C2 124.8(13)
N1 C1 H1 117.6
C2 C1 H1 117.6
C3 C2 C1 118.5(13)
C3 C2 H2 120.7
C1 C2 H2 120.7
C2 C3 C4 120.5(12)
C2 C3 H3 119.8
C4 C3 H3 119.8
C5 C4 C9 122.5(13)
C5 C4 C3 121.4(11)
C9 C4 C3 116.1(12)
C6 C5 C4 119.1(12)
C6 C5 H5 120.4
C4 C5 H5 120.4
C5 C6 C7 122.6(14)
C5 C6 H6 118.7
C7 C6 H6 118.7
C8 C7 C6 116.1(13)
C8 C7 H7 121.9
C6 C7 H7 121.9
C9 C8 C7 124.7(12)
C9 C8 O1 113.5(12)
C7 C8 O1 121.7(12)
C8 C9 N1 123.9(12)
C8 C9 C4 114.8(13)
N1 C9 C4 121.2(12)
C11 C10 O1 109.9(12)
C11 C10 H10A 109.7
O1 C10 H10A 109.7
C11 C10 H10B 109.7
O1 C10 H10B 109.7
H10A C10 H10B 108.2
O2 C11 O3 127.6(13)
O2 C11 C10 123.5(13)
O3 C11 C10 108.8(13)
O3 C12 H12A 109.5
O3 C12 H12B 109.5
H12A C12 H12B 109.5
O3 C12 H12C 109.5
H12A C12 H12C 109.5
H12B C12 H12C 109.5

loop_
_geom_bond_atom_site_label_1
_geom_bond_atom_site_label_2
_geom_bond_distance
Hg1 N1 2.470(9)
Hg1 I1 2.6163(12)
Hg1 I2 2.6246(11)
O1 C8 1.419(14)
O1 C10 1.482(15)
O2 C11 1.209(17)
O3 C11 1.328(17)
O3 C12 1.452(15)
N1 C1 1.321(17)
N1 C9 1.377(17)
C1 C2 1.432(16)
C1 H1 0.9400
C2 C3 1.336(19)
C2 H2 0.9400
C3 C4 1.481(19)
C3 H3 0.9400
C4 C5 1.371(19)
C4 C9 1.456(17)
C5 C6 1.308(18)
C5 H5 0.9400
C6 C7 1.441(16)
C6 H6 0.9400
C7 C8 1.381(19)
C7 H7 0.9400
C8 C9 1.348(19)
C10 C11 1.469(19)
C10 H10A 0.9800
C10 H10B 0.9800
C12 H12A 0.9700
C12 H12B 0.9700
C12 H12C 0.9700

loop_
_geom_torsion_atom_site_label_1
_geom_torsion_atom_site_label_2
_geom_torsion_atom_site_label_3
_geom_torsion_atom_site_label_4
_geom_torsion
I1 Hg1 N1 C1 80.1(9)
I2 Hg1 N1 C1 -89.5(9)
I1 Hg1 N1 C9 -107.3(9)
I2 Hg1 N1 C9 83.1(9)
C9 N1 C1 C2 -0.1(19)
Hg1 N1 C1 C2 172.9(9)
N1 C1 C2 C3 0(2)
C1 C2 C3 C4 -0.7(19)
C2 C3 C4 C5 178.3(13)
C2 C3 C4 C9 1.2(18)
C9 C4 C5 C6 -1(2)
C3 C4 C5 C6 -178.1(12)
C4 C5 C6 C7 1(2)
C5 C6 C7 C8 0.2(19)
C6 C7 C8 C9 -2(2)
C6 C7 C8 O1 179.8(10)
C10 O1 C8 C9 172.5(11)
C10 O1 C8 C7 -9.4(17)
C7 C8 C9 N1 -180.0(12)
O1 C8 C9 N1 -1.9(19)
C7 C8 C9 C4 2(2)
O1 C8 C9 C4 -179.4(10)
C1 N1 C9 C8 -176.7(13)
Hg1 N1 C9 C8 10.8(18)
C1 N1 C9 C4 0.7(18)
Hg1 N1 C9 C4 -171.9(8)
C5 C4 C9 C8 -0.7(19)
C3 C4 C9 C8 176.4(12)
C5 C4 C9 N1 -178.3(12)
C3 C4 C9 N1 -1.2(18)
C8 O1 C10 C11 -177.0(10)
C12 O3 C11 O2 0(2)
C12 O3 C11 C10 178.5(11)
O1 C10 C11 O2 -7.3(19)
O1 C10 C11 O3 173.7(10)
